data_4344245
loop_
_publ_author_name
'Mayer, F.'
'Oberhammer, H.'
'Burgos Paci, M.'
'Berkei, M.'
'Pernice, H.'
'Arguello, G.A.'
'Willner, H.'
'Bierbrauer, K.'

_publ_section_title
;
 Structural and conformational properties of fluoroformic acid anhydride,
 FC(O)OC(O)F
;
_journal_name_full 'Inorganic Chemistry'
_journal_page_first 8162
_journal_page_last 8168
_journal_volume 43
_journal_year 2004
_chemical_formula_sum 'C2 F2 O3'
_space_group_IT_number 19
_symmetry_space_group_name_Hall 'P 2ac 2ab'
_symmetry_space_group_name_H-M 'P 21 21 21'
_cell_angle_alpha 90
_cell_angle_beta 90
_cell_angle_gamma 90
_cell_formula_units_Z 8
_cell_length_a 6.527
_cell_length_b 7.027
_cell_length_c 16.191
_cell_volume 742.604
_citation_journal_id_ASTM INOCAJ
_cod_data_source_file Mayer_INOCAJ_2004_1785.cif
_cod_data_source_block C2F2O3
_cod_original_cell_volume 742.6039
_cod_database_code 4344245

loop_
_symmetry_equiv_pos_as_xyz
x,y,z
-x+1/2,-y,z+1/2
x+1/2,-y+1/2,-z
-x,y+1/2,-z+1/2

loop_
_atom_site_label
_atom_site_type_symbol
_atom_site_fract_x
_atom_site_fract_y
_atom_site_fract_z
_atom_site_occupancy
_atom_site_U_iso_or_equiv
C4 C+4 0.753 0.4345 0.10492 1 0.0
C2 C+4 0.6012 0.4684 0.33162 1 0.0
O1 O-2 0.3273 0.527 0.20386 1 0.0
F2 F-1 0.6866 0.38568 0.39595 1 0.0
C3 C+4 0.4441 0.4256 0.03241 1 0.0
O2 O-2 0.6834 0.575 0.28785 1 0.0
F1 F-1 0.0989 0.40192 0.28721 1 0.0
O3 O-2 0.4063 0.2643 0.03905 1 0.0
F4 F-1 0.9128 0.54705 0.10529 1 0.0
O4 O-2 0.7405 0.2919 0.14082 1 0.0
C1 C+4 0.2842 0.4546 0.2659 1 0.0
F3 F-1 0.3264 0.55009 -0.00467 1 0.0
O5 O-2 0.4049 0.4028 0.33096 1 0.0
O6 O-2 0.6128 0.52473 0.05616 1 0.0
